data_7021857
loop_
_publ_author_name
'George, Kathryn'
'Hector, Andrew L.'
'Levason, William'
'Reid, Gillian'
'Sanderson, George'
'Webster, Michael'
'Zhang, Wenjian'

_publ_section_title
;
 Hypervalent neutral O-donor ligand complexes of silicon tetrafluoride,
 comparisons with other group 14 tetrafluorides and a search for soft
 donor ligand complexes.
;
_journal_issue 7
_journal_name_full 'Dalton transactions (Cambridge, England : 2003)'
_journal_page_first 1584
_journal_page_last 1593
_journal_paper_doi 10.1039/c0dt01115k
_journal_volume 40
_journal_year 2011
_chemical_formula_moiety 'C25 H22 F4 Ge O2 P2, C H2 Cl2'
_chemical_formula_sum 'C26 H24 Cl2 F4 Ge O2 P2'
_chemical_formula_weight 649.88
_chemical_name_systematic
;
tetrafluoro(bis(diphenylphosphino)methane dioxide)germanium(IV)
dichloromethane solvate
;
_space_group_IT_number 14
_space_group_name_Hall '-P 2yn'
_symmetry_cell_setting monoclinic
_symmetry_space_group_name_Hall '-P 2yn'
_symmetry_space_group_name_H-M 'P 1 21/n 1'
_atom_sites_solution_hydrogens geom
_atom_sites_solution_primary direct
_atom_sites_solution_secondary difmap
_audit_creation_date 2010-03-20
_audit_creation_method 'SHELXL-97 + hand edit'
_cell_angle_alpha 90.00
_cell_angle_beta 92.748(12)
_cell_angle_gamma 90.00
_cell_formula_units_Z 4
_cell_length_a 12.870(3)
_cell_length_b 13.779(3)
_cell_length_c 15.830(3)
_cell_measurement_reflns_used 6449
_cell_measurement_temperature 120(2)
_cell_measurement_theta_max 27.48
_cell_measurement_theta_min 2.91
_cell_volume 2804.0(10)
_computing_cell_refinement 'DENZO (Otwinowski & Minor, 1997)'
_computing_data_collection 'COLLECT (Hooft, R.W.W., 1998)'
_computing_data_reduction 'DENZO (Otwinowski & Minor, 1997)'
_computing_structure_refinement 'SHELXL-97 (Sheldrick, 1997)'
_computing_structure_solution 'SHELXS-97 (Sheldrick, 1997)'
_diffrn_ambient_temperature 120(2)
_diffrn_measured_fraction_theta_full 0.995
_diffrn_measured_fraction_theta_max 0.995
_diffrn_measurement_device_type 'Bruker-Nonius 95mm CCD camera on \k-goniostat'
_diffrn_measurement_method '\f & \w scans'
_diffrn_radiation_monochromator '10cm confocal mirrors'
_diffrn_radiation_source 'Bruker-Nonius FR591 rotating anode'
_diffrn_radiation_type MoK\a
_diffrn_radiation_wavelength 0.71073
_diffrn_reflns_av_R_equivalents 0.1214
_diffrn_reflns_av_sigmaI/netI 0.1055
_diffrn_reflns_limit_h_max 15
_diffrn_reflns_limit_h_min -15
_diffrn_reflns_limit_k_max 16
_diffrn_reflns_limit_k_min -16
_diffrn_reflns_limit_l_max 19
_diffrn_reflns_limit_l_min -18
_diffrn_reflns_number 26962
_diffrn_reflns_theta_full 26.00
_diffrn_reflns_theta_max 26.00
_diffrn_reflns_theta_min 2.96
_diffrn_standards_number 0
_exptl_absorpt_coefficient_mu 1.447
_exptl_absorpt_correction_T_max 1.0000
_exptl_absorpt_correction_T_min 0.3720
_exptl_absorpt_correction_type multi-scan
_exptl_absorpt_process_details 'G.M. Sheldrick, (2007). SADABS. Version 2007/2. Bruker AXS Inc.'
_exptl_crystal_colour colourless
_exptl_crystal_density_diffrn 1.539
_exptl_crystal_density_method 'not measured'
_exptl_crystal_description block
_exptl_crystal_F_000 1312
_exptl_crystal_size_max 0.08
_exptl_crystal_size_mid 0.06
_exptl_crystal_size_min 0.04
_refine_diff_density_max 1.120
_refine_diff_density_min -1.076
_refine_diff_density_rms 0.138
_refine_ls_extinction_method none
_refine_ls_goodness_of_fit_ref 1.116
_refine_ls_hydrogen_treatment constr
_refine_ls_matrix_type full
_refine_ls_number_parameters 344
_refine_ls_number_reflns 5479
_refine_ls_number_restraints 3
_refine_ls_restrained_S_all 1.125
_refine_ls_R_factor_all 0.1540
_refine_ls_R_factor_gt 0.0963
_refine_ls_shift/su_max 0.000
_refine_ls_shift/su_mean 0.000
_refine_ls_structure_factor_coef Fsqd
_refine_ls_weighting_details 'w=1/[\s^2^(Fo^2^)+(0.0000P)^2^+28.2000P] where P=(Fo^2^+2Fc^2^)/3'
_refine_ls_weighting_scheme calc
_refine_ls_wR_factor_gt 0.1607
_refine_ls_wR_factor_ref 0.1861
_reflns_number_gt 3667
_reflns_number_total 5479
_reflns_threshold_expression I>2sigma(I)
_cod_data_source_file c0dt01115k.txt
_cod_data_source_block 09wz1101
_cod_depositor_comments 'Adding full bibliography for 7021854--7021860.cif.'
_cod_original_sg_symbol_H-M 'P 21/n'
_cod_database_code 7021857

loop_
_symmetry_equiv_pos_as_xyz
'x, y, z'
'-x+1/2, y+1/2, -z+1/2'
'-x, -y, -z'
'x-1/2, -y-1/2, z-1/2'

loop_
_atom_site_label
_atom_site_type_symbol
_atom_site_fract_x
_atom_site_fract_y
_atom_site_fract_z
_atom_site_U_iso_or_equiv
_atom_site_adp_type
_atom_site_occupancy
_atom_site_symmetry_multiplicity
_atom_site_calc_flag
_atom_site_refinement_flags
_atom_site_disorder_assembly
_atom_site_disorder_group
Ge1 Ge 0.39250(6) 0.32987(6) 0.71559(5) 0.0248(2) Uani 1 1 d . . .
P1 P 0.34360(14) 0.15350(14) 0.83396(12) 0.0224(4) Uani 1 1 d . . .
P2 P 0.33390(15) 0.12338(14) 0.64703(12) 0.0211(4) Uani 1 1 d . . .
F1 F 0.3858(3) 0.4291(3) 0.7861(3) 0.0361(11) Uani 1 1 d . . .
F2 F 0.2557(3) 0.3146(3) 0.7145(3) 0.0355(11) Uani 1 1 d . . .
F3 F 0.5292(3) 0.3326(3) 0.7200(3) 0.0296(10) Uani 1 1 d . . .
F4 F 0.3836(4) 0.4033(3) 0.6237(3) 0.0428(13) Uani 1 1 d . . .
O1 O 0.4048(4) 0.2440(4) 0.8117(3) 0.0278(12) Uani 1 1 d . . .
O2 O 0.3984(4) 0.2156(4) 0.6458(3) 0.0259(12) Uani 1 1 d . . .
C1 C 0.2627(6) 0.1795(6) 0.9195(4) 0.0268(17) Uani 1 1 d . . .
C2 C 0.1823(6) 0.1190(6) 0.9428(5) 0.0333(19) Uani 1 1 d . . .
H2 H 0.1661 0.0618 0.9113 0.040 Uiso 1 1 calc R . .
C3 C 0.1265(7) 0.1429(7) 1.0118(6) 0.046(2) Uani 1 1 d . . .
H3 H 0.0710 0.1022 1.0273 0.055 Uiso 1 1 calc R . .
C4 C 0.1496(7) 0.2240(7) 1.0582(5) 0.043(2) Uani 1 1 d . . .
H4 H 0.1113 0.2387 1.1064 0.052 Uiso 1 1 calc R . .
C5 C 0.2290(7) 0.2853(6) 1.0350(5) 0.038(2) Uani 1 1 d . . .
H5 H 0.2442 0.3425 1.0667 0.046 Uiso 1 1 calc R . .
C6 C 0.2857(6) 0.2631(6) 0.9661(5) 0.0311(18) Uani 1 1 d . . .
H6 H 0.3404 0.3047 0.9504 0.037 Uiso 1 1 calc R . .
C7 C 0.4326(6) 0.0577(6) 0.8605(5) 0.0282(18) Uani 1 1 d . . .
C8 C 0.5357(6) 0.0683(6) 0.8387(5) 0.0337(19) Uani 1 1 d . . .
H8 H 0.5587 0.1270 0.8143 0.040 Uiso 1 1 calc R . .
C9 C 0.6048(7) -0.0092(7) 0.8536(6) 0.043(2) Uani 1 1 d . . .
H9 H 0.6749 -0.0037 0.8379 0.052 Uiso 1 1 calc R . .
C10 C 0.5715(7) -0.0929(7) 0.8906(6) 0.042(2) Uani 1 1 d . . .
H10 H 0.6191 -0.1447 0.9013 0.051 Uiso 1 1 calc R . .
C11 C 0.4713(7) -0.1023(7) 0.9121(6) 0.042(2) Uani 1 1 d . . .
H11 H 0.4493 -0.1610 0.9371 0.051 Uiso 1 1 calc R . .
C12 C 0.4007(7) -0.0281(6) 0.8982(5) 0.0335(19) Uani 1 1 d . . .
H12 H 0.3309 -0.0353 0.9142 0.040 Uiso 1 1 calc R . .
C13 C 0.2634(6) 0.1127(5) 0.7433(5) 0.0248(16) Uani 1 1 d . . .
H13A H 0.2430 0.0443 0.7515 0.030 Uiso 1 1 calc R . .
H13B H 0.1993 0.1524 0.7381 0.030 Uiso 1 1 calc R . .
C14 C 0.4197(6) 0.0220(5) 0.6402(4) 0.0215(16) Uani 1 1 d . . .
C15 C 0.3896(6) -0.0723(6) 0.6636(5) 0.0323(19) Uani 1 1 d . . .
H15 H 0.3222 -0.0836 0.6836 0.039 Uiso 1 1 calc R . .
C16 C 0.4582(7) -0.1472(6) 0.6574(6) 0.042(2) Uani 1 1 d . . .
H16 H 0.4376 -0.2108 0.6726 0.050 Uiso 1 1 calc R . .
C17 C 0.5570(7) -0.1325(6) 0.6295(6) 0.038(2) Uani 1 1 d . . .
H17 H 0.6045 -0.1851 0.6266 0.046 Uiso 1 1 calc R . .
C18 C 0.5859(6) -0.0399(6) 0.6057(5) 0.035(2) Uani 1 1 d . . .
H18 H 0.6534 -0.0291 0.5858 0.042 Uiso 1 1 calc R . .
C19 C 0.5177(6) 0.0362(6) 0.6107(5) 0.0321(19) Uani 1 1 d . . .
H19 H 0.5382 0.0993 0.5938 0.039 Uiso 1 1 calc R . .
C20 C 0.2411(6) 0.1243(6) 0.5585(4) 0.0276(18) Uani 1 1 d . . .
C21 C 0.1825(6) 0.0412(7) 0.5387(5) 0.036(2) Uani 1 1 d . . .
H21 H 0.1879 -0.0150 0.5733 0.043 Uiso 1 1 calc R . .
C22 C 0.1158(7) 0.0432(9) 0.4665(6) 0.055(3) Uani 1 1 d . . .
H22 H 0.0750 -0.0122 0.4514 0.066 Uiso 1 1 calc R . .
C23 C 0.1091(8) 0.1259(10) 0.4172(6) 0.059(3) Uani 1 1 d . . .
H23 H 0.0636 0.1270 0.3681 0.071 Uiso 1 1 calc R . .
C24 C 0.1671(9) 0.2058(9) 0.4382(6) 0.063(3) Uani 1 1 d . . .
H24 H 0.1604 0.2620 0.4036 0.075 Uiso 1 1 calc R . .
C25 C 0.2356(7) 0.2074(7) 0.5084(5) 0.041(2) Uani 1 1 d . . .
H25 H 0.2770 0.2629 0.5218 0.049 Uiso 1 1 calc R . .
Cl1 Cl 0.3823(3) 0.4003(3) 0.3777(4) 0.139(2) Uani 1 1 d D . .
Cl2 Cl 0.4608(6) 0.3508(3) 0.1984(4) 0.096(3) Uani 0.732(13) 1 d PD . .
Cl3 Cl 0.344(2) 0.3633(11) 0.2346(12) 0.158(16) Uani 0.268(13) 1 d PD A 2
C26 C 0.4323(11) 0.4408(10) 0.2795(7) 0.123(7) Uani 1 1 d D A 1
H26A H 0.4972 0.4773 0.2931 0.147 Uiso 1 1 calc R A 1
H26B H 0.3816 0.4875 0.2537 0.147 Uiso 1 1 calc R A 1

loop_
_atom_site_aniso_label
_atom_site_aniso_U_11
_atom_site_aniso_U_22
_atom_site_aniso_U_33
_atom_site_aniso_U_23
_atom_site_aniso_U_13
_atom_site_aniso_U_12
Ge1 0.0277(4) 0.0196(4) 0.0273(4) -0.0022(3) 0.0040(3) 0.0025(4)
P1 0.0213(9) 0.0250(11) 0.0213(10) -0.0012(8) 0.0050(8) 0.0004(8)
P2 0.0221(10) 0.0194(10) 0.0220(10) -0.0025(8) 0.0024(8) 0.0002(8)
F1 0.035(3) 0.031(3) 0.043(3) -0.012(2) 0.006(2) 0.005(2)
F2 0.024(2) 0.038(3) 0.044(3) -0.008(2) -0.001(2) 0.004(2)
F3 0.030(2) 0.024(2) 0.035(2) -0.0046(19) 0.0101(19) -0.008(2)
F4 0.064(3) 0.020(2) 0.044(3) 0.008(2) -0.001(3) 0.002(2)
O1 0.032(3) 0.030(3) 0.022(3) 0.004(2) 0.004(2) -0.007(2)
O2 0.033(3) 0.021(3) 0.025(3) -0.005(2) 0.009(2) -0.005(2)
C1 0.032(4) 0.027(4) 0.022(4) 0.002(3) 0.007(3) 0.005(4)
C2 0.034(5) 0.026(4) 0.041(5) 0.002(4) 0.019(4) 0.001(4)
C3 0.044(5) 0.045(6) 0.050(6) 0.012(5) 0.024(5) -0.001(5)
C4 0.056(6) 0.039(5) 0.037(5) 0.009(4) 0.023(4) 0.024(5)
C5 0.059(6) 0.022(4) 0.033(5) -0.004(4) 0.007(4) 0.006(4)
C6 0.029(4) 0.035(5) 0.029(4) -0.003(4) 0.009(3) 0.005(4)
C7 0.029(4) 0.035(5) 0.021(4) -0.009(3) 0.005(3) -0.001(4)
C8 0.027(4) 0.043(5) 0.030(4) -0.001(4) -0.001(3) 0.000(4)
C9 0.026(5) 0.061(7) 0.041(5) -0.011(5) -0.008(4) 0.018(4)
C10 0.041(5) 0.044(6) 0.041(5) 0.001(4) -0.009(4) 0.025(5)
C11 0.055(6) 0.032(5) 0.041(5) 0.001(4) 0.009(4) 0.010(4)
C12 0.034(5) 0.032(5) 0.035(5) 0.008(4) 0.011(4) 0.009(4)
C13 0.024(4) 0.021(4) 0.030(4) -0.003(3) 0.002(3) -0.004(3)
C14 0.026(4) 0.024(4) 0.014(4) -0.004(3) -0.004(3) 0.003(3)
C15 0.028(4) 0.029(5) 0.041(5) -0.001(4) 0.010(4) -0.005(4)
C16 0.039(5) 0.028(5) 0.058(6) 0.000(4) 0.013(4) -0.002(4)
C17 0.034(5) 0.033(5) 0.048(5) -0.006(4) 0.010(4) 0.012(4)
C18 0.024(4) 0.046(5) 0.036(5) 0.002(4) 0.010(4) 0.009(4)
C19 0.033(5) 0.025(4) 0.039(5) -0.006(4) 0.006(4) -0.003(4)
C20 0.026(4) 0.039(5) 0.018(4) -0.003(3) 0.007(3) 0.011(4)
C21 0.026(4) 0.047(5) 0.035(5) -0.001(4) 0.001(4) -0.006(4)
C22 0.032(5) 0.094(9) 0.038(5) -0.004(6) -0.009(4) -0.006(5)
C23 0.037(5) 0.103(10) 0.036(6) -0.002(6) -0.015(4) 0.028(6)
C24 0.073(8) 0.075(8) 0.037(6) 0.017(5) -0.011(5) 0.016(7)
C25 0.051(6) 0.034(5) 0.038(5) 0.001(4) -0.002(4) 0.011(4)
Cl1 0.082(3) 0.054(2) 0.282(7) 0.039(3) 0.029(3) 0.0107(19)
Cl2 0.122(6) 0.039(2) 0.121(4) 0.010(2) -0.071(4) -0.008(3)
Cl3 0.28(4) 0.070(10) 0.116(15) 0.017(9) -0.13(2) -0.042(14)
C26 0.086(11) 0.054(9) 0.23(2) 0.041(11) 0.012(12) -0.015(8)

loop_
_atom_type_symbol
_atom_type_description
_atom_type_scat_dispersion_real
_atom_type_scat_dispersion_imag
_atom_type_scat_source
C C 0.0033 0.0016 'International Tables Vol C Tables 4.2.6.8 and 6.1.1.4'
H H 0.0000 0.0000 'International Tables Vol C Tables 4.2.6.8 and 6.1.1.4'
O O 0.0106 0.0060 'International Tables Vol C Tables 4.2.6.8 and 6.1.1.4'
F F 0.0171 0.0103 'International Tables Vol C Tables 4.2.6.8 and 6.1.1.4'
P P 0.1023 0.0942 'International Tables Vol C Tables 4.2.6.8 and 6.1.1.4'
Cl Cl 0.1484 0.1585 'International Tables Vol C Tables 4.2.6.8 and 6.1.1.4'
Ge Ge 0.1547 1.8001 'International Tables Vol C Tables 4.2.6.8 and 6.1.1.4'

loop_
_geom_angle_atom_site_label_1
_geom_angle_atom_site_label_2
_geom_angle_atom_site_label_3
_geom_angle
F3 Ge1 F1 92.1(2)
F3 Ge1 F4 92.6(2)
F1 Ge1 F4 94.2(2)
F3 Ge1 F2 174.2(2)
F1 Ge1 F2 91.1(2)
F4 Ge1 F2 92.0(2)
F3 Ge1 O2 88.5(2)
F1 Ge1 O2 175.8(2)
F4 Ge1 O2 89.9(2)
F2 Ge1 O2 87.9(2)
F3 Ge1 O1 86.4(2)
F1 Ge1 O1 88.9(2)
F4 Ge1 O1 176.8(2)
F2 Ge1 O1 88.8(2)
O2 Ge1 O1 87.0(2)
O1 P1 C1 109.8(3)
O1 P1 C7 109.0(3)
C1 P1 C7 111.1(4)
O1 P1 C13 110.5(3)
C1 P1 C13 109.4(4)
C7 P1 C13 106.9(4)
O2 P2 C14 108.3(3)
O2 P2 C20 109.1(3)
C14 P2 C20 110.4(3)
O2 P2 C13 111.9(3)
C14 P2 C13 108.8(3)
C20 P2 C13 108.3(3)
P1 O1 Ge1 131.3(3)
P2 O2 Ge1 129.8(3)
C6 C1 C2 119.8(7)
C6 C1 P1 116.8(6)
C2 C1 P1 123.3(6)
C3 C2 C1 119.2(8)
C3 C2 H2 120.4
C1 C2 H2 120.4
C4 C3 C2 121.1(8)
C4 C3 H3 119.4
C2 C3 H3 119.4
C3 C4 C5 120.0(8)
C3 C4 H4 120.0
C5 C4 H4 120.0
C6 C5 C4 120.0(8)
C6 C5 H5 120.0
C4 C5 H5 120.0
C5 C6 C1 119.8(8)
C5 C6 H6 120.1
C1 C6 H6 120.1
C8 C7 C12 119.8(8)
C8 C7 P1 118.2(6)
C12 C7 P1 121.9(6)
C7 C8 C9 118.8(8)
C7 C8 H8 120.6
C9 C8 H8 120.6
C10 C9 C8 120.2(8)
C10 C9 H9 119.9
C8 C9 H9 119.9
C11 C10 C9 120.5(8)
C11 C10 H10 119.8
C9 C10 H10 119.8
C10 C11 C12 121.2(9)
C10 C11 H11 119.4
C12 C11 H11 119.4
C11 C12 C7 119.4(8)
C11 C12 H12 120.3
C7 C12 H12 120.3
P2 C13 P1 110.5(4)
P2 C13 H13A 109.5
P1 C13 H13A 109.5
P2 C13 H13B 109.5
P1 C13 H13B 109.5
H13A C13 H13B 108.1
C19 C14 C15 119.1(7)
C19 C14 P2 119.1(6)
C15 C14 P2 121.8(6)
C16 C15 C14 119.4(7)
C16 C15 H15 120.3
C14 C15 H15 120.3
C15 C16 C17 121.4(8)
C15 C16 H16 119.3
C17 C16 H16 119.3
C16 C17 C18 119.0(8)
C16 C17 H17 120.5
C18 C17 H17 120.5
C19 C18 C17 120.5(8)
C19 C18 H18 119.7
C17 C18 H18 119.7
C18 C19 C14 120.5(8)
C18 C19 H19 119.7
C14 C19 H19 119.7
C25 C20 C21 122.2(8)
C25 C20 P2 117.6(7)
C21 C20 P2 120.0(6)
C22 C21 C20 118.2(9)
C22 C21 H21 120.9
C20 C21 H21 120.9
C23 C22 C21 119.8(10)
C23 C22 H22 120.1
C21 C22 H22 120.1
C24 C23 C22 120.7(9)
C24 C23 H23 119.6
C22 C23 H23 119.6
C23 C24 C25 121.9(10)
C23 C24 H24 119.1
C25 C24 H24 119.1
C24 C25 C20 117.2(9)
C24 C25 H25 121.4
C20 C25 H25 121.4
C26 Cl1 Cl3 45.6(6)
Cl3 Cl2 C26 57.8(6)
Cl2 Cl3 Cl1 102.1(8)
Cl1 C26 Cl2 119.1(8)
Cl1 C26 H26A 107.5
Cl2 C26 H26A 107.5
Cl1 C26 H26B 107.5
Cl2 C26 H26B 107.5
H26A C26 H26B 107.0

loop_
_geom_bond_atom_site_label_1
_geom_bond_atom_site_label_2
_geom_bond_distance
Ge1 F3 1.757(4)
Ge1 F1 1.770(4)
Ge1 F4 1.771(5)
Ge1 F2 1.772(4)
Ge1 O2 1.926(5)
Ge1 O1 1.928(5)
P1 O1 1.525(5)
P1 C1 1.784(7)
P1 C7 1.784(8)
P1 C13 1.816(7)
P2 O2 1.519(5)
P2 C14 1.787(7)
P2 C20 1.797(8)
P2 C13 1.816(7)
C1 C6 1.392(11)
C1 C2 1.392(11)
C2 C3 1.376(11)
C2 H2 0.9500
C3 C4 1.363(13)
C3 H3 0.9500
C4 C5 1.389(12)
C4 H4 0.9500
C5 C6 1.375(11)
C5 H5 0.9500
C6 H6 0.9500
C7 C8 1.394(11)
C7 C12 1.395(11)
C8 C9 1.403(12)
C8 H8 0.9500
C9 C10 1.372(13)
C9 H9 0.9500
C10 C11 1.356(13)
C10 H10 0.9500
C11 C12 1.378(11)
C11 H11 0.9500
C12 H12 0.9500
C13 H13A 0.9900
C13 H13B 0.9900
C14 C19 1.381(11)
C14 C15 1.410(10)
C15 C16 1.364(11)
C15 H15 0.9500
C16 C17 1.381(12)
C16 H16 0.9500
C17 C18 1.386(12)
C17 H17 0.9500
C18 C19 1.372(11)
C18 H18 0.9500
C19 H19 0.9500
C20 C25 1.393(11)
C20 C21 1.398(11)
C21 C22 1.396(12)
C21 H21 0.9500
C22 C23 1.381(15)
C22 H22 0.9500
C23 C24 1.362(15)
C23 H23 0.9500
C24 C25 1.386(13)
C24 H24 0.9500
C25 H25 0.9500
Cl1 C26 1.799(11)
Cl1 Cl3 2.350(18)
Cl2 Cl3 1.64(3)
Cl2 C26 1.835(12)
C26 H26A 0.9900
C26 H26B 0.9900
